data_2222917
loop_
_publ_author_name
'Chinnakali, K.'
'Sudha, D.'
'Jayagobi, M.'
'Raghunathan, R.'
'Fun, Hoong-Kun'

_publ_section_title
<i>cis</i>-1-Ethyl-4,4,6,8-tetramethyl-2-tosyl-2,3,3a,4,6,7,8,9-octahydro-1<i>H</i>-pyrrolo[3',4':3,4]pyrano[6,5-<i>d</i>]pyrimidine-7,9-dione
_journal_coeditor_code WN2336
_journal_issue 8
_journal_name_full 'Acta Crystallographica Section E'
_journal_page_first o1862
_journal_page_last o1863
_journal_paper_doi 10.1107/S1600536809026361
_journal_volume 65
_journal_year 2009
_chemical_formula_iupac 'C22 H29 N3 O5 S'
_chemical_formula_moiety 'C22 H29 N3 O5 S'
_chemical_formula_sum 'C22 H29 N3 O5 S'
_chemical_formula_weight 447.54
_chemical_name_systematic
;
<i>cis</i>-1-Ethyl-4,4,6,8-tetramethyl-2-tosyl-2,3,3a,4,6,7,8,9-octahydro-\
1<i>H</i>-pyrrolo[3',4':3,4]pyrano[6,5-<i>d</i>]pyrimidine-7,9-dione
;
_space_group_IT_number 14
_symmetry_cell_setting monoclinic
_symmetry_space_group_name_Hall '-P 2yn'
_symmetry_space_group_name_H-M 'P 1 21/n 1'
_atom_sites_solution_hydrogens geom
_atom_sites_solution_primary direct
_atom_sites_solution_secondary difmap
_audit_creation_method SHELXL-97
_cell_angle_alpha 90.00
_cell_angle_beta 98.9460(10)
_cell_angle_gamma 90.00
_cell_formula_units_Z 4
_cell_length_a 13.2140(2)
_cell_length_b 9.5681(2)
_cell_length_c 16.8256(3)
_cell_measurement_reflns_used 9302
_cell_measurement_temperature 100.00(10)
_cell_measurement_theta_max 40.91
_cell_measurement_theta_min 2.45
_cell_volume 2101.43(7)
_computing_cell_refinement 'SAINT (Bruker, 2005)'
_computing_data_collection 'APEX2 (Bruker, 2005)'
_computing_data_reduction 'SAINT (Bruker, 2005)'
_computing_molecular_graphics 'SHELXTL (Sheldrick, 2008)'
_computing_publication_material 'SHELXTL (Sheldrick, 2008) and PLATON (Spek, 2009)'
_computing_structure_refinement 'SHELXTL (Sheldrick, 2008)'
_computing_structure_solution 'SHELXTL (Sheldrick, 2008)'
_diffrn_ambient_temperature 100.00(10)
_diffrn_measured_fraction_theta_full 0.994
_diffrn_measured_fraction_theta_max 0.994
_diffrn_measurement_device_type 'Bruker SMART APEXII CCD area-detector'
_diffrn_measurement_method '\f and \w'
_diffrn_radiation_monochromator graphite
_diffrn_radiation_source 'fine-focus sealed tube'
_diffrn_radiation_type MoK\a
_diffrn_radiation_wavelength 0.71073
_diffrn_reflns_av_R_equivalents 0.0258
_diffrn_reflns_av_sigmaI/netI 0.0155
_diffrn_reflns_limit_h_max 20
_diffrn_reflns_limit_h_min -22
_diffrn_reflns_limit_k_max 16
_diffrn_reflns_limit_k_min -16
_diffrn_reflns_limit_l_max 28
_diffrn_reflns_limit_l_min -28
_diffrn_reflns_number 92335
_diffrn_reflns_theta_full 37.50
_diffrn_reflns_theta_max 37.50
_diffrn_reflns_theta_min 1.83
_diffrn_standards_number 0
_exptl_absorpt_coefficient_mu 0.195
_exptl_absorpt_correction_T_max 0.9451
_exptl_absorpt_correction_T_min 0.8639
_exptl_absorpt_correction_type multi-scan
_exptl_absorpt_process_details '(SADABS; Bruker, 2005)'
_exptl_crystal_colour colourless
_exptl_crystal_density_diffrn 1.415
_exptl_crystal_density_method 'not measured'
_exptl_crystal_description Block
_exptl_crystal_F_000 952
_exptl_crystal_size_max 0.59
_exptl_crystal_size_mid 0.46
_exptl_crystal_size_min 0.29
_refine_diff_density_max 0.600
_refine_diff_density_min -0.428
_refine_ls_extinction_method none
_refine_ls_goodness_of_fit_ref 1.078
_refine_ls_hydrogen_treatment constr
_refine_ls_matrix_type full
_refine_ls_number_parameters 286
_refine_ls_number_reflns 10993
_refine_ls_number_restraints 0
_refine_ls_restrained_S_all 1.078
_refine_ls_R_factor_all 0.0372
_refine_ls_R_factor_gt 0.0326
_refine_ls_shift/su_max 0.002
_refine_ls_shift/su_mean 0.000
_refine_ls_structure_factor_coef Fsqd
_refine_ls_weighting_details 'calc w=1/[\s^2^(Fo^2^)+(0.0595P)^2^+0.4609P] where P=(Fo^2^+2Fc^2^)/3'
_refine_ls_weighting_scheme calc
_refine_ls_wR_factor_gt 0.0983
_refine_ls_wR_factor_ref 0.1048
_reflns_number_gt 9848
_reflns_number_total 10993
_reflns_threshold_expression I>2\s(I)
_cod_data_source_file wn2336.cif
_cod_data_source_block I
_cod_depositor_comments
;
The following automatic conversions were performed:
'_symmetry_cell_setting' value 'Monoclinic' changed to 'monoclinic'
according to '/home/saulius/struct/CIF-dictionaries/cif_core.dic'
dictionary named 'cif_core.dic' version 2.4.1 from 2010-06-29.

Automatic conversion script
Id: cif_fix_enum 1527 2010-12-29 10:47:43Z saulius 

The following automatic conversions were performed:

'_symmetry_cell_setting' value 'Monoclinic' changed to 'monoclinic'
according to /home/saulius/struct/CIF-dictionaries/cif_core.dic
dictionary named 'cif_core.dic' version 2.4.1 from 2010-06-29.

Automatic conversion script
Id: cif_fix_values 1715 2011-07-08 13:25:40Z adriana 
;
_cod_original_sg_symbol_H-M 'P 21/n'
_cod_database_code 2222917
_cod_database_fobs_code 2222917

loop_
_symmetry_equiv_pos_as_xyz
'x, y, z'
'-x+1/2, y+1/2, -z+1/2'
'-x, -y, -z'
'x-1/2, -y-1/2, z-1/2'

loop_
_atom_site_type_symbol
_atom_site_label
_atom_site_fract_x
_atom_site_fract_y
_atom_site_fract_z
_atom_site_U_iso_or_equiv
_atom_site_adp_type
_atom_site_calc_flag
_atom_site_refinement_flags
_atom_site_occupancy
_atom_site_disorder_assembly
_atom_site_disorder_group
S S1 0.583987(12) 0.842927(15) 0.406869(9) 0.01234(4) Uani d . 1 . .
O O1 0.65851(4) 0.94222(5) 0.38823(4) 0.01920(10) Uani d . 1 . .
O O2 0.54783(5) 0.84656(6) 0.48296(3) 0.01802(10) Uani d . 1 . .
O O3 0.48049(4) 0.66605(5) 0.12573(3) 0.01221(8) Uani d . 1 . .
O O4 0.56281(5) 0.22291(5) 0.20707(4) 0.01945(10) Uani d . 1 . .
O O5 0.34489(4) 0.46219(5) 0.34319(3) 0.01542(9) Uani d . 1 . .
N N1 0.48436(4) 0.86053(6) 0.33745(3) 0.01170(8) Uani d . 1 . .
N N2 0.52189(4) 0.44704(5) 0.16924(3) 0.01178(8) Uani d . 1 . .
N N3 0.45765(4) 0.34362(5) 0.27803(3) 0.01201(9) Uani d . 1 . .
C C1 0.50142(5) 0.87879(6) 0.25331(4) 0.01246(9) Uani d . 1 . .
H H1A 0.5568 0.8197 0.2414 0.015 Uiso calc R 1 . .
H H1B 0.5170 0.9753 0.2425 0.015 Uiso calc R 1 . .
C C2 0.39850(5) 0.83406(6) 0.20456(4) 0.01116(9) Uani d . 1 . .
H H2 0.3507 0.9129 0.2011 0.013 Uiso calc R 1 . .
C C3 0.36105(4) 0.71839(6) 0.25639(3) 0.01025(9) Uani d . 1 . .
H H3 0.2865 0.7081 0.2437 0.012 Uiso calc R 1 . .
C C4 0.39216(4) 0.77336(6) 0.34312(4) 0.01094(9) Uani d . 1 . .
H H4 0.4110 0.6948 0.3798 0.013 Uiso calc R 1 . .
C C5 0.40701(5) 0.78390(6) 0.11965(4) 0.01210(9) Uani d . 1 . .
C C6 0.46937(4) 0.56814(6) 0.18057(3) 0.01023(9) Uani d . 1 . .
C C7 0.41350(4) 0.58284(6) 0.24165(3) 0.01009(9) Uani d . 1 . .
C C8 0.63400(5) 0.67386(6) 0.39643(4) 0.01179(9) Uani d . 1 . .
C C9 0.60216(5) 0.56445(7) 0.44136(4) 0.01306(10) Uani d . 1 . .
H H9 0.5562 0.5809 0.4769 0.016 Uiso calc R 1 . .
C C10 0.63973(5) 0.43040(7) 0.43263(4) 0.01394(10) Uani d . 1 . .
H H10 0.6177 0.3572 0.4620 0.017 Uiso calc R 1 . .
C C11 0.71018(5) 0.40403(7) 0.38037(4) 0.01433(10) Uani d . 1 . .
C C12 0.74167(5) 0.51562(7) 0.33623(4) 0.01645(11) Uani d . 1 . .
H H12 0.7884 0.4996 0.3012 0.020 Uiso calc R 1 . .
C C13 0.70416(5) 0.64999(7) 0.34392(4) 0.01486(10) Uani d . 1 . .
H H13 0.7257 0.7233 0.3143 0.018 Uiso calc R 1 . .
C C14 0.75187(6) 0.25884(7) 0.37293(5) 0.02037(12) Uani d . 1 . .
H H14A 0.7406 0.2040 0.4185 0.031 Uiso calc R 1 . .
H H14B 0.8240 0.2640 0.3709 0.031 Uiso calc R 1 . .
H H14C 0.7175 0.2160 0.3246 0.031 Uiso calc R 1 . .
C C15 0.45325(6) 0.89403(7) 0.07111(4) 0.01763(11) Uani d . 1 . .
H H15A 0.4595 0.8570 0.0191 0.026 Uiso calc R 1 . .
H H15B 0.5198 0.9198 0.0987 0.026 Uiso calc R 1 . .
H H15C 0.4097 0.9749 0.0649 0.026 Uiso calc R 1 . .
C C16 0.30475(5) 0.73203(7) 0.07499(4) 0.01565(10) Uani d . 1 . .
H H16A 0.3128 0.7040 0.0216 0.023 Uiso calc R 1 . .
H H16B 0.2550 0.8057 0.0721 0.023 Uiso calc R 1 . .
H H16C 0.2820 0.6537 0.1031 0.023 Uiso calc R 1 . .
C C17 0.51744(5) 0.33126(6) 0.21815(4) 0.01279(9) Uani d . 1 . .
C C18 0.40139(5) 0.46334(6) 0.29140(4) 0.01094(9) Uani d . 1 . .
C C19 0.58284(6) 0.43377(7) 0.10385(4) 0.01794(12) Uani d . 1 . .
H H19A 0.5632 0.5055 0.0646 0.027 Uiso calc R 1 . .
H H19B 0.5709 0.3437 0.0790 0.027 Uiso calc R 1 . .
H H19C 0.6542 0.4433 0.1252 0.027 Uiso calc R 1 . .
C C20 0.45052(6) 0.22000(7) 0.32843(4) 0.01626(11) Uani d . 1 . .
H H20A 0.5176 0.1809 0.3441 0.024 Uiso calc R 1 . .
H H20B 0.4067 0.1518 0.2986 0.024 Uiso calc R 1 . .
H H20C 0.4226 0.2464 0.3756 0.024 Uiso calc R 1 . .
C C21 0.30950(5) 0.86157(7) 0.37333(4) 0.01587(11) Uani d . 1 . .
H H21A 0.3397 0.9115 0.4214 0.019 Uiso calc R 1 . .
H H21B 0.2841 0.9303 0.3327 0.019 Uiso calc R 1 . .
C C22 0.21975(5) 0.77395(9) 0.39250(4) 0.02000(13) Uani d . 1 . .
H H22A 0.1715 0.8334 0.4133 0.030 Uiso calc R 1 . .
H H22B 0.2445 0.7044 0.4319 0.030 Uiso calc R 1 . .
H H22C 0.1867 0.7290 0.3444 0.030 Uiso calc R 1 . .

loop_
_atom_site_aniso_label
_atom_site_aniso_U_11
_atom_site_aniso_U_22
_atom_site_aniso_U_33
_atom_site_aniso_U_12
_atom_site_aniso_U_13
_atom_site_aniso_U_23
S1 0.01271(7) 0.00984(6) 0.01338(7) -0.00042(4) -0.00136(5) -0.00091(4)
O1 0.0160(2) 0.01258(19) 0.0272(3) -0.00482(16) -0.00210(18) 0.00116(17)
O2 0.0232(2) 0.0180(2) 0.01203(19) 0.00396(17) -0.00003(17) -0.00289(15)
O3 0.01293(18) 0.01207(17) 0.01232(18) 0.00183(14) 0.00415(14) 0.00262(13)
O4 0.0223(2) 0.01282(19) 0.0246(2) 0.00660(17) 0.00808(19) 0.00096(17)
O5 0.0171(2) 0.01400(19) 0.0170(2) -0.00069(15) 0.00842(16) 0.00159(15)
N1 0.0117(2) 0.01097(18) 0.01199(19) -0.00025(15) 0.00035(15) 0.00063(15)
N2 0.0119(2) 0.01108(19) 0.0130(2) 0.00168(15) 0.00410(15) 0.00013(15)
N3 0.0144(2) 0.00921(18) 0.0128(2) 0.00074(15) 0.00319(16) 0.00089(14)
C1 0.0135(2) 0.0111(2) 0.0128(2) -0.00121(17) 0.00190(18) 0.00083(17)
C2 0.0116(2) 0.0103(2) 0.0113(2) 0.00114(16) 0.00109(17) 0.00142(16)
C3 0.0096(2) 0.0106(2) 0.0106(2) 0.00110(16) 0.00170(16) 0.00018(16)
C4 0.0104(2) 0.0110(2) 0.0113(2) 0.00091(16) 0.00145(16) -0.00006(16)
C5 0.0126(2) 0.0122(2) 0.0115(2) 0.00189(17) 0.00177(17) 0.00231(17)
C6 0.0096(2) 0.00993(19) 0.0111(2) 0.00013(16) 0.00149(16) 0.00011(16)
C7 0.0100(2) 0.00933(19) 0.0112(2) 0.00002(16) 0.00243(16) 0.00026(16)
C8 0.0106(2) 0.0112(2) 0.0131(2) 0.00007(16) 0.00020(17) 0.00090(17)
C9 0.0124(2) 0.0130(2) 0.0139(2) 0.00026(17) 0.00232(18) 0.00160(17)
C10 0.0134(2) 0.0122(2) 0.0162(2) 0.00041(18) 0.00204(18) 0.00224(18)
C11 0.0130(2) 0.0128(2) 0.0168(2) 0.00140(18) 0.00108(19) 0.00025(19)
C12 0.0151(3) 0.0158(2) 0.0196(3) 0.0021(2) 0.0060(2) 0.0020(2)
C13 0.0136(2) 0.0139(2) 0.0176(3) 0.00009(18) 0.0042(2) 0.00289(19)
C14 0.0212(3) 0.0142(2) 0.0264(3) 0.0046(2) 0.0058(2) 0.0002(2)
C15 0.0218(3) 0.0159(3) 0.0160(2) 0.0006(2) 0.0054(2) 0.0053(2)
C16 0.0140(2) 0.0202(3) 0.0120(2) 0.0018(2) -0.00014(18) -0.00042(19)
C17 0.0128(2) 0.0109(2) 0.0148(2) 0.00118(17) 0.00253(18) -0.00002(17)
C18 0.0108(2) 0.0098(2) 0.0122(2) -0.00062(16) 0.00179(16) -0.00023(16)
C19 0.0202(3) 0.0163(3) 0.0197(3) 0.0048(2) 0.0108(2) 0.0017(2)
C20 0.0205(3) 0.0109(2) 0.0177(3) 0.00067(19) 0.0043(2) 0.00368(19)
C21 0.0147(2) 0.0179(3) 0.0153(2) 0.0050(2) 0.00301(19) -0.0024(2)
C22 0.0132(3) 0.0310(4) 0.0163(3) 0.0044(2) 0.0041(2) 0.0025(2)

loop_
_atom_type_symbol
_atom_type_description
_atom_type_scat_dispersion_real
_atom_type_scat_dispersion_imag
_atom_type_scat_source
C C 0.0033 0.0016 'International Tables Vol C Tables 4.2.6.8 and 6.1.1.4'
H H 0.0000 0.0000 'International Tables Vol C Tables 4.2.6.8 and 6.1.1.4'
N N 0.0061 0.0033 'International Tables Vol C Tables 4.2.6.8 and 6.1.1.4'
O O 0.0106 0.0060 'International Tables Vol C Tables 4.2.6.8 and 6.1.1.4'
S S 0.1246 0.1234 'International Tables Vol C Tables 4.2.6.8 and 6.1.1.4'

loop_
_geom_angle_atom_site_label_1
_geom_angle_atom_site_label_2
_geom_angle_atom_site_label_3
_geom_angle_site_symmetry_1
_geom_angle_site_symmetry_3
_geom_angle
_geom_angle_publ_flag
O2 S1 O1 . . 120.86(3) ?
O2 S1 N1 . . 107.07(3) ?
O1 S1 N1 . . 106.28(3) ?
O2 S1 C8 . . 107.01(3) ?
O1 S1 C8 . . 107.69(3) ?
N1 S1 C8 . . 107.27(3) ?
C6 O3 C5 . . 116.05(5) ?
C1 N1 C4 . . 112.02(5) ?
C1 N1 S1 . . 118.22(4) ?
C4 N1 S1 . . 118.29(4) ?
C6 N2 C17 . . 121.36(5) ?
C6 N2 C19 . . 121.55(5) ?
C17 N2 C19 . . 117.06(5) ?
C17 N3 C18 . . 124.43(5) ?
C17 N3 C20 . . 116.67(5) ?
C18 N3 C20 . . 118.85(5) ?
N1 C1 C2 . . 102.97(5) ?
N1 C1 H1A . . 111.2 ?
C2 C1 H1A . . 111.2 ?
N1 C1 H1B . . 111.2 ?
C2 C1 H1B . . 111.2 ?
H1A C1 H1B . . 109.1 ?
C5 C2 C1 . . 113.53(5) ?
C5 C2 C3 . . 112.41(5) ?
C1 C2 C3 . . 103.53(5) ?
C5 C2 H2 . . 109.1 ?
C1 C2 H2 . . 109.1 ?
C3 C2 H2 . . 109.1 ?
C7 C3 C2 . . 109.20(5) ?
C7 C3 C4 . . 112.71(5) ?
C2 C3 C4 . . 103.22(5) ?
C7 C3 H3 . . 110.5 ?
C2 C3 H3 . . 110.5 ?
C4 C3 H3 . . 110.5 ?
N1 C4 C21 . . 110.21(5) ?
N1 C4 C3 . . 103.29(5) ?
C21 C4 C3 . . 113.77(5) ?
N1 C4 H4 . . 109.8 ?
C21 C4 H4 . . 109.8 ?
C3 C4 H4 . . 109.8 ?
O3 C5 C15 . . 104.54(5) ?
O3 C5 C16 . . 107.92(5) ?
C15 C5 C16 . . 111.16(5) ?
O3 C5 C2 . . 108.51(5) ?
C15 C5 C2 . . 112.29(5) ?
C16 C5 C2 . . 112.02(5) ?
O3 C6 C7 . . 125.30(5) ?
O3 C6 N2 . . 112.40(5) ?
C7 C6 N2 . . 122.30(5) ?
C6 C7 C18 . . 118.58(5) ?
C6 C7 C3 . . 121.95(5) ?
C18 C7 C3 . . 119.43(5) ?
C9 C8 C13 . . 120.45(6) ?
C9 C8 S1 . . 118.99(5) ?
C13 C8 S1 . . 120.56(5) ?
C10 C9 C8 . . 119.49(6) ?
C10 C9 H9 . . 120.3 ?
C8 C9 H9 . . 120.3 ?
C9 C10 C11 . . 121.05(6) ?
C9 C10 H10 . . 119.5 ?
C11 C10 H10 . . 119.5 ?
C10 C11 C12 . . 118.52(6) ?
C10 C11 C14 . . 120.40(6) ?
C12 C11 C14 . . 121.08(6) ?
C13 C12 C11 . . 121.05(6) ?
C13 C12 H12 . . 119.5 ?
C11 C12 H12 . . 119.5 ?
C12 C13 C8 . . 119.44(6) ?
C12 C13 H13 . . 120.3 ?
C8 C13 H13 . . 120.3 ?
C11 C14 H14A . . 109.5 ?
C11 C14 H14B . . 109.5 ?
H14A C14 H14B . . 109.5 ?
C11 C14 H14C . . 109.5 ?
H14A C14 H14C . . 109.5 ?
H14B C14 H14C . . 109.5 ?
C5 C15 H15A . . 109.5 ?
C5 C15 H15B . . 109.5 ?
H15A C15 H15B . . 109.5 ?
C5 C15 H15C . . 109.5 ?
H15A C15 H15C . . 109.5 ?
H15B C15 H15C . . 109.5 ?
C5 C16 H16A . . 109.5 ?
C5 C16 H16B . . 109.5 ?
H16A C16 H16B . . 109.5 ?
C5 C16 H16C . . 109.5 ?
H16A C16 H16C . . 109.5 ?
H16B C16 H16C . . 109.5 ?
O4 C17 N3 . . 122.21(6) ?
O4 C17 N2 . . 121.22(6) ?
N3 C17 N2 . . 116.56(5) ?
O5 C18 N3 . . 120.03(5) ?
O5 C18 C7 . . 123.51(5) ?
N3 C18 C7 . . 116.46(5) ?
N2 C19 H19A . . 109.5 ?
N2 C19 H19B . . 109.5 ?
H19A C19 H19B . . 109.5 ?
N2 C19 H19C . . 109.5 ?
H19A C19 H19C . . 109.5 ?
H19B C19 H19C . . 109.5 ?
N3 C20 H20A . . 109.5 ?
N3 C20 H20B . . 109.5 ?
H20A C20 H20B . . 109.5 ?
N3 C20 H20C . . 109.5 ?
H20A C20 H20C . . 109.5 ?
H20B C20 H20C . . 109.5 ?
C22 C21 C4 . . 112.69(6) ?
C22 C21 H21A . . 109.1 ?
C4 C21 H21A . . 109.1 ?
C22 C21 H21B . . 109.1 ?
C4 C21 H21B . . 109.1 ?
H21A C21 H21B . . 107.8 ?
C21 C22 H22A . . 109.5 ?
C21 C22 H22B . . 109.5 ?
H22A C22 H22B . . 109.5 ?
C21 C22 H22C . . 109.5 ?
H22A C22 H22C . . 109.5 ?
H22B C22 H22C . . 109.5 ?

loop_
_geom_bond_atom_site_label_1
_geom_bond_atom_site_label_2
_geom_bond_site_symmetry_2
_geom_bond_distance
_geom_bond_publ_flag
S1 O2 . 1.4348(6) ?
S1 O1 . 1.4376(6) ?
S1 N1 . 1.6271(6) ?
S1 C8 . 1.7665(6) ?
O3 C6 . 1.3391(7) ?
O3 C5 . 1.4811(8) ?
O4 C17 . 1.2262(8) ?
O5 C18 . 1.2326(7) ?
N1 C1 . 1.4783(8) ?
N1 C4 . 1.4917(8) ?
N2 C6 . 1.3790(8) ?
N2 C17 . 1.3867(8) ?
N2 C19 . 1.4666(8) ?
N3 C17 . 1.3787(8) ?
N3 C18 . 1.4026(8) ?
N3 C20 . 1.4669(8) ?
C1 C2 . 1.5357(9) ?
C1 H1A . 0.97 ?
C1 H1B . 0.97 ?
C2 C5 . 1.5277(9) ?
C2 C3 . 1.5377(8) ?
C2 H2 . 0.98 ?
C3 C7 . 1.5091(8) ?
C3 C4 . 1.5455(8) ?
C3 H3 . 0.98 ?
C4 C21 . 1.5285(9) ?
C4 H4 . 0.98 ?
C5 C15 . 1.5185(9) ?
C5 C16 . 1.5236(9) ?
C6 C7 . 1.3627(8) ?
C7 C18 . 1.4405(8) ?
C8 C9 . 1.3940(9) ?
C8 C13 . 1.3954(9) ?
C9 C10 . 1.3914(9) ?
C9 H9 . 0.93 ?
C10 C11 . 1.3992(9) ?
C10 H10 . 0.93 ?
C11 C12 . 1.4003(10) ?
C11 C14 . 1.5068(9) ?
C12 C13 . 1.3912(9) ?
C12 H12 . 0.93 ?
C13 H13 . 0.93 ?
C14 H14A . 0.96 ?
C14 H14B . 0.96 ?
C14 H14C . 0.96 ?
C15 H15A . 0.96 ?
C15 H15B . 0.96 ?
C15 H15C . 0.96 ?
C16 H16A . 0.96 ?
C16 H16B . 0.96 ?
C16 H16C . 0.96 ?
C19 H19A . 0.96 ?
C19 H19B . 0.96 ?
C19 H19C . 0.96 ?
C20 H20A . 0.96 ?
C20 H20B . 0.96 ?
C20 H20C . 0.96 ?
C21 C22 . 1.5273(11) ?
C21 H21A . 0.97 ?
C21 H21B . 0.97 ?
C22 H22A . 0.96 ?
C22 H22B . 0.96 ?
C22 H22C . 0.96 ?

loop_
_geom_hbond_atom_site_label_D
_geom_hbond_atom_site_label_H
_geom_hbond_atom_site_label_A
_geom_hbond_site_symmetry_A
_geom_hbond_distance_DH
_geom_hbond_distance_HA
_geom_hbond_distance_DA
_geom_hbond_angle_DHA
C4 H4 O5 . 0.98 2.43 3.0422(8) 120
C1 H1B O4 1_565 0.97 2.54 3.5072(8) 177
C16 H16B O5 2_555 0.96 2.57 3.3914(8) 144
C19 H19C O1 2_645 0.96 2.52 3.4006(9) 153
C20 H20C O2 3_666 0.96 2.51 3.2335(8) 132

loop_
_geom_torsion_atom_site_label_1
_geom_torsion_atom_site_label_2
_geom_torsion_atom_site_label_3
_geom_torsion_atom_site_label_4
_geom_torsion_site_symmetry_1
_geom_torsion_site_symmetry_2
_geom_torsion_site_symmetry_3
_geom_torsion_site_symmetry_4
_geom_torsion
_geom_torsion_publ_flag
O2 S1 N1 C1 . . . . 172.18(4) ?
O1 S1 N1 C1 . . . . 41.74(5) ?
C8 S1 N1 C1 . . . . -73.25(5) ?
O2 S1 N1 C4 . . . . -47.28(5) ?
O1 S1 N1 C4 . . . . -177.72(5) ?
C8 S1 N1 C4 . . . . 67.29(5) ?
C4 N1 C1 C2 . . . . 15.62(6) ?
S1 N1 C1 C2 . . . . 158.49(4) ?
N1 C1 C2 C5 . . . . -155.54(5) ?
N1 C1 C2 C3 . . . . -33.37(6) ?
C5 C2 C3 C7 . . . . 41.74(6) ?
C1 C2 C3 C7 . . . . -81.18(5) ?
C5 C2 C3 C4 . . . . 161.86(5) ?
C1 C2 C3 C4 . . . . 38.94(6) ?
C1 N1 C4 C21 . . . . -113.51(6) ?
S1 N1 C4 C21 . . . . 103.65(5) ?
C1 N1 C4 C3 . . . . 8.38(6) ?
S1 N1 C4 C3 . . . . -134.46(4) ?
C7 C3 C4 N1 . . . . 88.77(5) ?
C2 C3 C4 N1 . . . . -28.91(6) ?
C7 C3 C4 C21 . . . . -151.76(5) ?
C2 C3 C4 C21 . . . . 90.56(6) ?
C6 O3 C5 C15 . . . . 165.61(5) ?
C6 O3 C5 C16 . . . . -75.98(6) ?
C6 O3 C5 C2 . . . . 45.61(7) ?
C1 C2 C5 O3 . . . . 57.44(6) ?
C3 C2 C5 O3 . . . . -59.67(6) ?
C1 C2 C5 C15 . . . . -57.61(7) ?
C3 C2 C5 C15 . . . . -174.72(5) ?
C1 C2 C5 C16 . . . . 176.47(5) ?
C3 C2 C5 C16 . . . . 59.37(7) ?
C5 O3 C6 C7 . . . . -15.49(8) ?
C5 O3 C6 N2 . . . . 164.75(5) ?
C17 N2 C6 O3 . . . . -177.85(5) ?
C19 N2 C6 O3 . . . . 0.65(8) ?
C17 N2 C6 C7 . . . . 2.38(9) ?
C19 N2 C6 C7 . . . . -179.12(6) ?
O3 C6 C7 C18 . . . . 174.43(6) ?
N2 C6 C7 C18 . . . . -5.82(9) ?
O3 C6 C7 C3 . . . . -3.19(9) ?
N2 C6 C7 C3 . . . . 176.56(5) ?
C2 C3 C7 C6 . . . . -10.74(8) ?
C4 C3 C7 C6 . . . . -124.84(6) ?
C2 C3 C7 C18 . . . . 171.67(5) ?
C4 C3 C7 C18 . . . . 57.57(7) ?
O2 S1 C8 C9 . . . . 21.57(6) ?
O1 S1 C8 C9 . . . . 152.92(5) ?
N1 S1 C8 C9 . . . . -93.05(5) ?
O2 S1 C8 C13 . . . . -158.55(5) ?
O1 S1 C8 C13 . . . . -27.20(6) ?
N1 S1 C8 C13 . . . . 86.83(6) ?
C13 C8 C9 C10 . . . . -0.94(9) ?
S1 C8 C9 C10 . . . . 178.93(5) ?
C8 C9 C10 C11 . . . . 0.98(10) ?
C9 C10 C11 C12 . . . . -0.55(10) ?
C9 C10 C11 C14 . . . . 178.68(6) ?
C10 C11 C12 C13 . . . . 0.07(10) ?
C14 C11 C12 C13 . . . . -179.16(7) ?
C11 C12 C13 C8 . . . . -0.04(11) ?
C9 C8 C13 C12 . . . . 0.48(10) ?
S1 C8 C13 C12 . . . . -179.40(5) ?
C18 N3 C17 O4 . . . . -177.65(6) ?
C20 N3 C17 O4 . . . . -0.07(10) ?
C18 N3 C17 N2 . . . . 0.78(9) ?
C20 N3 C17 N2 . . . . 178.35(6) ?
C6 N2 C17 O4 . . . . 178.74(6) ?
C19 N2 C17 O4 . . . . 0.17(10) ?
C6 N2 C17 N3 . . . . 0.30(9) ?
C19 N2 C17 N3 . . . . -178.27(6) ?
C17 N3 C18 O5 . . . . 175.47(6) ?
C20 N3 C18 O5 . . . . -2.06(9) ?
C17 N3 C18 C7 . . . . -4.13(9) ?
C20 N3 C18 C7 . . . . 178.34(6) ?
C6 C7 C18 O5 . . . . -173.12(6) ?
C3 C7 C18 O5 . . . . 4.56(9) ?
C6 C7 C18 N3 . . . . 6.47(8) ?
C3 C7 C18 N3 . . . . -175.86(5) ?
N1 C4 C21 C22 . . . . -171.35(5) ?
C3 C4 C21 C22 . . . . 73.20(7) ?
